data_2014244
loop_
_publ_author_name
'Turkington, David E.'
'Ferguson, George'
'Lough, Alan J.'
'Glidewell, Christopher'

_publ_section_title
;
 Supramolecular structures of three configurational isomers of
 1-phenylethanaminium malate(1--)
;
_journal_issue 8
_journal_name_full 'Acta Crystallographica Section C'
_journal_page_first o617
_journal_page_last o622
_journal_paper_doi 10.1107/S0108270104015793
_journal_volume 60
_journal_year 2004
_chemical_formula_iupac 'C8 H12 N + , C4 H5 O5 -'
_chemical_formula_moiety 'C8 H12 N + , C4 H5 O5 -'
_chemical_formula_sum 'C12 H17 N O5'
_chemical_formula_weight 255.27
_chemical_name_systematic
;
(R)-1-phenylethanaminium (S)-malate(1-)
;
_space_group_IT_number 4
_symmetry_cell_setting monoclinic
_symmetry_space_group_name_Hall 'P 2yb'
_symmetry_space_group_name_H-M 'P 1 21 1'
_atom_sites_solution_hydrogens geom
_atom_sites_solution_primary direct
_atom_sites_solution_secondary difmap
_cell_angle_alpha 90.00
_cell_angle_beta 108.665(4)
_cell_angle_gamma 90.00
_cell_formula_units_Z 2
_cell_length_a 6.4227(5)
_cell_length_b 13.5815(10)
_cell_length_c 7.5439(3)
_cell_measurement_reflns_used 1482
_cell_measurement_temperature 150.0(10)
_cell_measurement_theta_max 27.49
_cell_measurement_theta_min 2.85
_cell_volume 623.44(7)
_computing_cell_refinement 'DENZO-SMN (Otwinowski & Minor, 1997)'
_computing_data_collection 'KappaCCD Server Software (Nonius, 1997)'
_computing_data_reduction DENZO-SMN
_computing_molecular_graphics 'PLATON (Spek, 2003)'
_computing_publication_material 'SHELXL97 and PRPKAPPA (Ferguson, 1999)'
_computing_structure_refinement 'SHELXL97 (Sheldrick, 1997)'
_computing_structure_solution 'SHELXS97 (Sheldrick, 1997)'
_diffrn_ambient_temperature 150.0(10)
_diffrn_measured_fraction_theta_full 0.999
_diffrn_measured_fraction_theta_max 0.999
_diffrn_measurement_device_type 'Nonius KappaCCD'
_diffrn_measurement_method '\f scans, and \w scans with \k offsets'
_diffrn_radiation_monochromator graphite
_diffrn_radiation_source 'fine-focus sealed X-ray tube'
_diffrn_radiation_type 'Mo K\a'
_diffrn_radiation_wavelength 0.71073
_diffrn_reflns_av_R_equivalents 0.064
_diffrn_reflns_av_sigmaI/netI 0.0369
_diffrn_reflns_limit_h_max 7
_diffrn_reflns_limit_h_min -8
_diffrn_reflns_limit_k_max 17
_diffrn_reflns_limit_k_min -16
_diffrn_reflns_limit_l_max 9
_diffrn_reflns_limit_l_min -9
_diffrn_reflns_number 5426
_diffrn_reflns_theta_full 27.40
_diffrn_reflns_theta_max 27.40
_diffrn_reflns_theta_min 2.85
_diffrn_standards_decay_% 0
_exptl_absorpt_coefficient_mu 0.106
_exptl_absorpt_correction_type none
_exptl_crystal_colour colourless
_exptl_crystal_density_diffrn 1.360
_exptl_crystal_density_meas ?
_exptl_crystal_density_method 'not measured'
_exptl_crystal_description needle
_exptl_crystal_F_000 272
_exptl_crystal_size_max 0.32
_exptl_crystal_size_mid 0.14
_exptl_crystal_size_min 0.12
_refine_diff_density_max 0.182
_refine_diff_density_min -0.164
_refine_ls_extinction_coef 0.22(3)
_refine_ls_extinction_expression Fc^*^=kFc[1+0.001xFc^2^\l^3^/sin(2\q)]^-1/4^
_refine_ls_extinction_method 'SHELXL97 (Sheldrick, 1997)'
_refine_ls_goodness_of_fit_ref 1.040
_refine_ls_hydrogen_treatment constr
_refine_ls_matrix_type full
_refine_ls_number_parameters 176
_refine_ls_number_reflns 1482
_refine_ls_number_restraints 5
_refine_ls_restrained_S_all 1.045
_refine_ls_R_factor_all 0.0394
_refine_ls_R_factor_gt 0.0358
_refine_ls_shift/su_max 0.000
_refine_ls_shift/su_mean 0.000
_refine_ls_structure_factor_coef Fsqd
_refine_ls_weighting_details 'w = 1/[\s^2^(Fo^2^)+(0.0515P)^2^+0.0754P] where P=(Fo^2^+2Fc^2^)/3'
_refine_ls_weighting_scheme calc
_refine_ls_wR_factor_gt 0.0910
_refine_ls_wR_factor_ref 0.0943
_reflns_number_gt 1391
_reflns_number_total 1482
_reflns_threshold_expression I>2\s(I)
_cod_data_source_file sk1743.cif
_cod_data_source_block II
_cod_depositor_comments
;
The following automatic conversions were performed:

'_exptl_crystal_density_meas' value 'not measured' was changed to '?'
- the value is perceived as not measured.

Automatic conversion script
Id: cif_fix_values 3008 2015-01-20 13:52:24Z robertas 
;
_cod_original_sg_symbol_H-M 'P 21'
_cod_database_code 2014244
_cod_database_fobs_code 2014244

loop_
_symmetry_equiv_pos_as_xyz
'x, y, z'
'-x, y+1/2, -z'

loop_
_atom_site_label
_atom_site_fract_x
_atom_site_fract_y
_atom_site_fract_z
_atom_site_U_iso_or_equiv
_atom_site_adp_type
_atom_site_calc_flag
_atom_site_refinement_flags
_atom_site_occupancy
_atom_site_disorder_assembly
_atom_site_disorder_group
_atom_site_type_symbol
O1 0.2835(2) 0.56554(15) 0.52472(19) 0.0384(4) Uani d . 1 A -1 O
O2 -0.0794(2) 0.55913(14) 0.3834(2) 0.0396(4) Uani d . 1 A -1 O
O3 0.1967(3) 0.60310(14) -0.1758(2) 0.0418(4) Uani d . 1 A -1 O
O4 0.4973(3) 0.51581(17) -0.0412(2) 0.0507(5) Uani d . 1 A -1 O
O5 -0.0516(3) 0.52137(15) 0.0518(2) 0.0442(5) Uani d . 1 A -1 O
C1 0.1127(3) 0.55626(19) 0.3832(3) 0.0364(5) Uani d . 1 A -1 C
C2 0.1540(4) 0.5258(3) 0.1998(4) 0.0318(8) Uani d P 0.745(8) A -1 C
C3 0.3035(5) 0.6000(3) 0.1495(4) 0.0342(9) Uani d P 0.745(8) A -1 C
C4 0.3444(4) 0.5657(2) -0.0313(3) 0.0445(6) Uani d . 1 A -1 C
C21 0.1191(12) 0.5796(8) 0.1802(9) 0.035(2) Uiso d PD 0.255(8) A -2 C
C31 0.3321(13) 0.5373(8) 0.1634(10) 0.035(2) Uiso d PD 0.255(8) A -2 C
N1 0.7339(3) 0.50000(14) 0.6569(2) 0.0311(4) Uani d . 1 . . N
C11 0.5908(4) 0.34122(16) 0.5052(3) 0.0340(5) Uani d . 1 . . C
C12 0.6286(4) 0.3399(2) 0.3339(3) 0.0444(6) Uani d . 1 . . C
C13 0.4807(5) 0.2935(2) 0.1808(4) 0.0534(7) Uani d . 1 . . C
C14 0.2954(5) 0.24796(19) 0.1973(4) 0.0546(7) Uani d . 1 . . C
C15 0.2561(5) 0.2491(2) 0.3663(5) 0.0529(7) Uani d . 1 . . C
C16 0.4027(4) 0.29537(18) 0.5185(4) 0.0412(5) Uani d . 1 . . C
C17 0.7470(4) 0.38941(17) 0.6764(3) 0.0336(5) Uani d . 1 . . C
C18 0.9852(4) 0.35830(18) 0.7166(4) 0.0424(5) Uani d . 1 . . C
H3 0.2278 0.5895 -0.2730 0.063 Uiso calc R 1 A -1 H
H5 -0.1551 0.5259 0.0968 0.066 Uiso calc R 1 A -1 H
H2A 0.2250 0.4594 0.2165 0.038 Uiso calc PR 0.745(8) A -1 H
H3A 0.4448 0.6048 0.2525 0.041 Uiso calc PR 0.745(8) A -1 H
H3B 0.2335 0.6658 0.1304 0.041 Uiso calc PR 0.745(8) A -1 H
H21 0.1027 0.6515 0.1504 0.042 Uiso calc PR 0.255(8) A -2 H
H31A 0.3335 0.4648 0.1769 0.042 Uiso calc PR 0.255(8) A -2 H
H31B 0.4599 0.5647 0.2628 0.042 Uiso calc PR 0.255(8) A -2 H
H1A 0.5905 0.5190 0.6179 0.047 Uiso calc R 1 . . H
H1B 0.7986 0.5194 0.5715 0.047 Uiso calc R 1 . . H
H1C 0.8047 0.5283 0.7695 0.047 Uiso calc R 1 . . H
H12 0.7560 0.3707 0.3214 0.053 Uiso calc R 1 . . H
H13 0.5071 0.2932 0.0639 0.064 Uiso calc R 1 . . H
H14 0.1955 0.2159 0.0924 0.065 Uiso calc R 1 . . H
H15 0.1285 0.2183 0.3781 0.063 Uiso calc R 1 . . H
H16 0.3745 0.2958 0.6347 0.049 Uiso calc R 1 . . H
H17 0.7010 0.3708 0.7867 0.040 Uiso calc R 1 . . H
H18A 1.0755 0.3874 0.8352 0.064 Uiso calc R 1 . . H
H18B 1.0380 0.3811 0.6153 0.064 Uiso calc R 1 . . H
H18C 0.9957 0.2864 0.7252 0.064 Uiso calc R 1 . . H

loop_
_atom_site_aniso_label
_atom_site_aniso_U_11
_atom_site_aniso_U_22
_atom_site_aniso_U_33
_atom_site_aniso_U_12
_atom_site_aniso_U_13
_atom_site_aniso_U_23
O1 0.0317(7) 0.0544(9) 0.0305(7) 0.0006(7) 0.0118(6) -0.0026(7)
O2 0.0323(7) 0.0563(11) 0.0318(7) 0.0014(8) 0.0126(6) -0.0007(7)
O3 0.0392(8) 0.0571(10) 0.0338(8) 0.0036(7) 0.0184(7) -0.0037(7)
O4 0.0364(8) 0.0753(13) 0.0399(9) 0.0046(9) 0.0116(7) 0.0115(8)
O5 0.0310(7) 0.0713(12) 0.0313(7) -0.0106(8) 0.0113(6) -0.0063(7)
C1 0.0351(10) 0.0470(13) 0.0288(9) -0.0030(10) 0.0127(8) -0.0010(9)
C2 0.0291(14) 0.0396(19) 0.0279(13) -0.0019(12) 0.0108(11) -0.0024(11)
C3 0.0350(15) 0.0414(19) 0.0282(14) -0.0043(13) 0.0129(11) -0.0039(11)
C4 0.0304(10) 0.0739(16) 0.0313(10) -0.0090(12) 0.0128(8) -0.0014(11)
C1A 0.0351(10) 0.0470(13) 0.0288(9) -0.0030(10) 0.0127(8) -0.0010(9)
C4A 0.0304(10) 0.0739(16) 0.0313(10) -0.0090(12) 0.0128(8) -0.0014(11)
O5A 0.0310(7) 0.0713(12) 0.0313(7) -0.0106(8) 0.0113(6) -0.0063(7)
N1 0.0297(8) 0.0345(9) 0.0309(8) 0.0016(7) 0.0124(7) -0.0017(7)
C11 0.0321(10) 0.0325(10) 0.0366(10) 0.0009(9) 0.0101(9) -0.0012(8)
C12 0.0486(13) 0.0490(13) 0.0371(12) -0.0040(11) 0.0157(10) -0.0045(10)
C13 0.0707(18) 0.0464(14) 0.0378(12) 0.0014(13) 0.0099(12) -0.0083(11)
C14 0.0558(15) 0.0326(12) 0.0575(17) -0.0004(11) -0.0068(12) -0.0069(11)
C15 0.0419(13) 0.0362(13) 0.0719(19) -0.0038(10) 0.0061(12) -0.0017(12)
C16 0.0363(11) 0.0344(12) 0.0531(13) -0.0005(9) 0.0147(10) 0.0004(10)
C17 0.0338(10) 0.0349(11) 0.0327(10) -0.0007(9) 0.0114(9) 0.0022(8)
C18 0.0360(11) 0.0406(12) 0.0474(13) 0.0059(9) 0.0090(10) 0.0008(10)

loop_
_atom_type_symbol
_atom_type_description
_atom_type_scat_dispersion_real
_atom_type_scat_dispersion_imag
_atom_type_scat_source
C C 0.0033 0.0000 'International Tables Vol C Tables 4.2.6.8 and 6.1.1.4'
H H 0.0000 0.0000 'International Tables Vol C Tables 4.2.6.8 and 6.1.1.4'
N N 0.0061 0.0000 'International Tables Vol C Tables 4.2.6.8 and 6.1.1.4'
O O 0.0106 0.0000 'International Tables Vol C Tables 4.2.6.8 and 6.1.1.4'

loop_
_geom_angle_atom_site_label_1
_geom_angle_atom_site_label_2
_geom_angle_atom_site_label_3
_geom_angle
_geom_angle_publ_flag
O2 C1 O1 126.25(18) no
O2 C1 C2 117.85(19) no
O1 C1 C2 115.44(18) no
O5 C2 C3 109.4(2) no
O5 C2 C1 109.2(2) no
C3 C2 C1 110.4(2) no
O5 C2 H2A 109.3 no
C3 C2 H2A 109.3 no
C1 C2 H2A 109.3 no
C2 C3 C4 108.7(2) no
C2 C3 H3A 110.0 no
C4 C3 H3A 110.0 no
C2 C3 H3B 110.0 no
C4 C3 H3B 110.0 no
H3A C3 H3B 108.3 no
O4 C4 O3 123.7(2) no
O4 C4 C3 126.4(2) no
O3 C4 C3 109.8(2) no
C31 C21 H21 112.4 no
C21 C31 H31A 110.1 no
C21 C31 H31B 110.1 no
H31A C31 H31B 108.5 no
C17 N1 H1A 109.5 no
C17 N1 H1B 109.5 no
H1A N1 H1B 109.5 no
C17 N1 H1C 109.5 no
H1A N1 H1C 109.5 no
H1B N1 H1C 109.5 no
C12 C11 C16 118.4(2) no
C12 C11 C17 122.4(2) no
C16 C11 C17 119.21(19) no
C13 C12 C11 120.1(2) no
C13 C12 H12 119.9 no
C11 C12 H12 119.9 no
C15 C14 C13 119.8(2) no
C15 C14 H14 120.1 no
C13 C14 H14 120.1 no
C14 C13 C12 120.5(2) no
C14 C13 H13 119.7 no
C12 C13 H13 119.7 no
C14 C15 C16 119.8(3) no
C14 C15 H15 120.1 no
C16 C15 H15 120.1 no
C15 C16 C11 121.4(2) no
C15 C16 H16 119.3 no
C11 C16 H16 119.3 no
C11 C17 N1 110.34(18) no
C11 C17 C18 113.67(19) no
N1 C17 C18 108.49(18) no
C11 C17 H17 108.1 no
N1 C17 H17 108.1 no
C18 C17 H17 108.1 no
C17 C18 H18A 109.5 no
C17 C18 H18B 109.5 no
H18A C18 H18B 109.5 no
C17 C18 H18C 109.5 no
H18A C18 H18C 109.5 no
H18B C18 H18C 109.5 no

loop_
_geom_bond_atom_site_label_1
_geom_bond_atom_site_label_2
_geom_bond_site_symmetry_2
_geom_bond_distance
_geom_bond_publ_flag
O1 C1 . 1.269(2) no
O2 C1 . 1.235(3) no
O3 C4 . 1.298(3) no
O3 H3 . 0.84 no
O4 C4 . 1.215(3) no
O5 C2 . 1.432(3) no
O5 H5 . 0.84 no
C1 C2 . 1.547(3) no
C2 C3 . 1.521(4) no
C2 H2A . 1.00 no
C3 C4 . 1.541(3) no
C3 H3A . 0.99 no
C3 H3B . 0.99 no
C21 C31 . 1.526(9) no
C21 H21 . 1.00 no
C31 H31A . 0.99 no
C31 H31B . 0.99 no
N1 C17 . 1.509(3) no
N1 H1A . 0.91 no
N1 H1B . 0.91 no
N1 H1C . 0.91 no
C11 C12 . 1.390(3) no
C11 C16 . 1.391(3) no
C11 C17 . 1.508(3) no
C12 C13 . 1.389(4) no
C12 H12 . 0.95 no
C14 C15 . 1.376(4) no
C14 C13 . 1.382(4) no
C14 H14 . 0.95 no
C13 H13 . 0.95 no
C15 C16 . 1.381(4) no
C15 H15 . 0.95 no
C16 H16 . 0.95 no
C17 C18 . 1.522(3) no
C17 H17 . 1.00 no
C18 H18A . 0.98 no
C18 H18B . 0.98 no
C18 H18C . 0.98 no

loop_
_geom_hbond_atom_site_label_D
_geom_hbond_atom_site_label_H
_geom_hbond_atom_site_label_A
_geom_hbond_site_symmetry_A
_geom_hbond_distance_DH
_geom_hbond_distance_HA
_geom_hbond_distance_DA
_geom_hbond_angle_DHA
_geom_hbond_publ_flag
O3 H3 O1 1_554 0.84 1.71 2.546(2) 178 y
O5 H5 O2 . 0.84 2.11 2.615(2) 119 y
O5 H5 O4 1_455 0.84 2.14 2.755(2) 129 y
N1 H1A O1 . 0.91 1.97 2.882(2) 177 y
N1 H1B O2 1_655 0.91 1.91 2.815(2) 177 y
N1 H1C O5 1_656 0.91 2.03 2.869(2) 152 y

loop_
_geom_torsion_atom_site_label_1
_geom_torsion_atom_site_label_2
_geom_torsion_atom_site_label_3
_geom_torsion_atom_site_label_4
_geom_torsion
_geom_torsion_publ_flag
O2 C1 C2 O5 9.2(4) no
O1 C1 C2 O5 -178.1(2) no
O2 C1 C2 C3 129.5(3) no
O1 C1 C2 C3 -57.9(3) no
O5 C2 C3 C4 -61.0(3) no
C1 C2 C3 C4 178.8(2) no
C2 C3 C4 O4 -93.2(4) no
C2 C3 C4 O3 90.6(3) no
C16 C11 C12 C13 0.0(4) no
C17 C11 C12 C13 179.3(2) no
C15 C14 C13 C12 0.6(4) no
C11 C12 C13 C14 -0.4(4) no
C13 C14 C15 C16 -0.4(4) no
C14 C15 C16 C11 0.0(4) no
C12 C11 C16 C15 0.1(4) no
C17 C11 C16 C15 -179.2(2) no
C12 C11 C17 N1 72.2(3) no
C16 C11 C17 N1 -108.6(2) no
C12 C11 C17 C18 -50.0(3) no
C16 C11 C17 C18 129.3(2) no
